data_7035970
loop_
_publ_author_name
'Brisdon, Alan K.'
'Ali Ghaba, Hana'
'Beutel, Bernd'
'Egjandi, Amina'
'Addaraidi, Arij'
'Pritchard, Robin G.'

_publ_section_title
;
 Perfluoropropenyl-containing phosphines from HFC replacements.
;
_journal_issue 45
_journal_name_full 'Dalton transactions (Cambridge, England : 2003)'
_journal_page_first 19717
_journal_page_last 19731
_journal_paper_doi 10.1039/c5dt02043c
_journal_volume 44
_journal_year 2015
_chemical_formula_moiety 'C30 H20 Cl2 F10 P2 Pd'
_chemical_formula_sum 'C30 H20 Cl2 F10 P2 Pd'
_chemical_formula_weight 809.70
_chemical_name_systematic
; 
 ? 
;
_space_group_IT_number 2
_symmetry_cell_setting triclinic
_symmetry_space_group_name_Hall '-P 1'
_symmetry_space_group_name_H-M 'P -1'
_atom_sites_solution_hydrogens geom
_atom_sites_solution_primary direct
_atom_sites_solution_secondary difmap
_audit_creation_method SHELXL-97
_audit_update_record
;
2015-07-08 deposited with the CCDC.
2015-07-16 downloaded from the CCDC.
;
_cell_angle_alpha 62.762(3)
_cell_angle_beta 81.225(3)
_cell_angle_gamma 75.555(3)
_cell_formula_units_Z 3
_cell_length_a 10.9856(4)
_cell_length_b 15.4755(5)
_cell_length_c 16.1213(5)
_cell_measurement_reflns_used 5819
_cell_measurement_temperature 100(2)
_cell_measurement_theta_max 28.3249
_cell_measurement_theta_min 2.7135
_cell_volume 2357.45(15)
_computing_cell_refinement
;
CrysAlis RED, Oxford Diffraction Ltd.,
Version 1.171.32.24 (release 21-04-2008 CrysAlis171 .NET)
(compiled Apr 21 2008,18:23:10)
;
_computing_data_collection
;
CrysAlis CCD, Oxford Diffraction Ltd.,
Version 1.171.32.24 (release 21-04-2008 CrysAlis171 .NET)
(compiled Apr 21 2008,18:23:10)
;
_computing_data_reduction
;
CrysAlis RED, Oxford Diffraction Ltd.,
Version 1.171.32.24 (release 21-04-2008 CrysAlis171 .NET)
(compiled Apr 21 2008,18:23:10)
;
_computing_molecular_graphics 'Ortep for Windows (Farrugia, 2012)'
_computing_publication_material 'Platon (Spek 2105)'
_computing_structure_refinement 'SHELXL-97 (Sheldrick, 1997)'
_computing_structure_solution 'SHELXS-97 (Sheldrick, 1990)'
_diffrn_ambient_temperature 100(2)
_diffrn_detector_area_resol_mean 8.3367
_diffrn_measured_fraction_theta_full 0.985
_diffrn_measured_fraction_theta_max 0.985
_diffrn_measurement_device_type 'Oxford Diffraction XCalibur 2'
_diffrn_measurement_method 'phi and omega'
_diffrn_radiation_monochromator graphite
_diffrn_radiation_source 'fine-focus sealed tube'
_diffrn_radiation_type MoK\a
_diffrn_radiation_wavelength 0.71073
_diffrn_reflns_av_R_equivalents 0.0468
_diffrn_reflns_av_sigmaI/netI 0.1089
_diffrn_reflns_limit_h_max 12
_diffrn_reflns_limit_h_min -13
_diffrn_reflns_limit_k_max 19
_diffrn_reflns_limit_k_min -18
_diffrn_reflns_limit_l_max 20
_diffrn_reflns_limit_l_min -13
_diffrn_reflns_number 16029
_diffrn_reflns_theta_full 26.37
_diffrn_reflns_theta_max 26.37
_diffrn_reflns_theta_min 2.72
_exptl_absorpt_coefficient_mu 0.943
_exptl_absorpt_correction_T_max 0.9116
_exptl_absorpt_correction_T_min 0.8338
_exptl_absorpt_correction_type multi-scan
_exptl_absorpt_process_details
;
CrysAlis RED, Oxford Diffraction Ltd.,
Version 1.171.32.24 (release 21-04-2008 CrysAlis171 .NET)
(compiled Apr 21 2008,18:23:10)
Empirical absorption correction using spherical harmonics,
 implemented in SCALE3 ABSPACK scaling algorithm.
;
_exptl_crystal_colour white
_exptl_crystal_density_diffrn 1.711
_exptl_crystal_density_method 'not measured'
_exptl_crystal_description needle
_exptl_crystal_F_000 1200
_exptl_crystal_size_max 0.20
_exptl_crystal_size_mid 0.10
_exptl_crystal_size_min 0.10
_refine_diff_density_max 0.879
_refine_diff_density_min -0.474
_refine_diff_density_rms 0.101
_refine_ls_extinction_method none
_refine_ls_goodness_of_fit_ref 0.883
_refine_ls_hydrogen_treatment constr
_refine_ls_matrix_type full
_refine_ls_number_parameters 610
_refine_ls_number_reflns 9504
_refine_ls_number_restraints 0
_refine_ls_restrained_S_all 0.883
_refine_ls_R_factor_all 0.0869
_refine_ls_R_factor_gt 0.0394
_refine_ls_shift/su_max 0.000
_refine_ls_shift/su_mean 0.000
_refine_ls_structure_factor_coef Fsqd
_refine_ls_weighting_details 'calc w=1/[\s^2^(Fo^2^)+(0.0249P)^2^+0.0000P] where P=(Fo^2^+2Fc^2^)/3'
_refine_ls_weighting_scheme calc
_refine_ls_wR_factor_gt 0.0642
_refine_ls_wR_factor_ref 0.0733
_reflns_number_gt 5787
_reflns_number_total 9504
_reflns_threshold_expression >2sigma(I)
_cod_data_source_file c5dt02043c1.cif
_cod_data_source_block robin
_cod_depositor_comments 'Adding full bibliography for 7035966--7035973.cif.'
_cod_original_cell_volume 2357.45(14)
_cod_database_code 7035970

loop_
_symmetry_equiv_pos_as_xyz
'x, y, z'
'-x, -y, -z'

loop_
_atom_site_label
_atom_site_type_symbol
_atom_site_fract_x
_atom_site_fract_y
_atom_site_fract_z
_atom_site_U_iso_or_equiv
_atom_site_adp_type
_atom_site_occupancy
_atom_site_symmetry_multiplicity
_atom_site_calc_flag
_atom_site_refinement_flags
Pd1 Pd 0.47777(3) 0.15452(2) 0.66944(2) 0.01782(9) Uani 1 1 d .
Cl1 Cl 0.42195(9) 0.19455(8) 0.52295(6) 0.0240(2) Uani 1 1 d .
Cl2 Cl 0.53621(10) 0.10833(8) 0.81622(6) 0.0257(3) Uani 1 1 d .
P1 P 0.67894(10) 0.17356(8) 0.61269(7) 0.0196(3) Uani 1 1 d .
P2 P 0.28916(10) 0.10413(8) 0.72182(7) 0.0201(3) Uani 1 1 d .
F1 F 0.8837(2) 0.1348(2) 0.70787(17) 0.0449(7) Uani 1 1 d .
F2 F 0.8371(3) 0.2827(2) 0.74744(18) 0.0560(9) Uani 1 1 d .
F3 F 0.5915(4) 0.3673(3) 0.7547(2) 0.1096(15) Uani 1 1 d .
F4 F 0.6766(4) 0.4447(3) 0.6224(3) 0.1043(15) Uani 1 1 d .
F5 F 0.5539(2) 0.35199(18) 0.63780(17) 0.0410(7) Uani 1 1 d .
F6 F 0.1070(2) 0.15110(18) 0.60520(16) 0.0372(7) Uani 1 1 d .
F7 F 0.0295(2) 0.3380(2) 0.55748(17) 0.0512(8) Uani 1 1 d .
F8 F 0.0741(3) 0.3995(2) 0.6820(2) 0.0745(10) Uani 1 1 d .
F9 F 0.2582(2) 0.30731(18) 0.70264(17) 0.0411(7) Uani 1 1 d .
F10 F 0.2118(3) 0.4257(2) 0.5676(2) 0.0735(10) Uani 1 1 d .
C1 C 0.7520(4) 0.0518(3) 0.6211(3) 0.0210(10) Uani 1 1 d .
C2 C 0.7367(4) 0.0321(3) 0.5478(3) 0.0284(11) Uani 1 1 d .
H2 H 0.7026 0.0853 0.4918 0.034 Uiso 1 1 calc R
C3 C 0.7698(4) -0.0625(4) 0.5545(3) 0.0397(13) Uani 1 1 d .
H3 H 0.7566 -0.0745 0.5041 0.048 Uiso 1 1 calc R
C4 C 0.8213(4) -0.1386(4) 0.6334(4) 0.0451(13) Uani 1 1 d .
H4 H 0.8461 -0.2038 0.6376 0.054 Uiso 1 1 calc R
C5 C 0.8379(4) -0.1220(4) 0.7070(3) 0.0439(13) Uani 1 1 d .
H5 H 0.8750 -0.1758 0.7616 0.053 Uiso 1 1 calc R
C6 C 0.8009(4) -0.0266(3) 0.7028(3) 0.0314(11) Uani 1 1 d .
H6 H 0.8092 -0.0159 0.7549 0.038 Uiso 1 1 calc R
C7 C 0.7159(4) 0.2605(3) 0.4945(3) 0.0198(9) Uani 1 1 d .
C8 C 0.8330(4) 0.2425(3) 0.4515(3) 0.0247(10) Uani 1 1 d .
H8 H 0.8935 0.1844 0.4841 0.030 Uiso 1 1 calc R
C9 C 0.8615(4) 0.3088(3) 0.3618(3) 0.0299(11) Uani 1 1 d .
H9 H 0.9407 0.2955 0.3322 0.036 Uiso 1 1 calc R
C10 C 0.7752(4) 0.3941(3) 0.3153(3) 0.0306(11) Uani 1 1 d .
H10 H 0.7954 0.4397 0.2537 0.037 Uiso 1 1 calc R
C11 C 0.6596(4) 0.4140(3) 0.3575(3) 0.0279(11) Uani 1 1 d .
H11 H 0.6012 0.4737 0.3252 0.033 Uiso 1 1 calc R
C12 C 0.6282(4) 0.3469(3) 0.4470(3) 0.0242(10) Uani 1 1 d .
H12 H 0.5478 0.3598 0.4755 0.029 Uiso 1 1 calc R
C13 C 0.7734(4) 0.1997(3) 0.6798(3) 0.0280(11) Uani 1 1 d .
C14 C 0.7518(4) 0.2747(4) 0.7013(3) 0.0343(12) Uani 1 1 d .
C15 C 0.6427(6) 0.3583(4) 0.6798(4) 0.0524(15) Uani 1 1 d .
C16 C 0.2226(4) 0.0782(3) 0.8395(3) 0.0231(10) Uani 1 1 d .
C17 C 0.2845(4) -0.0069(3) 0.9116(3) 0.0299(11) Uani 1 1 d .
H17 H 0.3550 -0.0493 0.8981 0.036 Uiso 1 1 calc R
C18 C 0.2422(5) -0.0291(4) 1.0032(3) 0.0367(13) Uani 1 1 d .
H18 H 0.2835 -0.0871 1.0529 0.044 Uiso 1 1 calc R
C19 C 0.1407(5) 0.0327(4) 1.0224(3) 0.0459(14) Uani 1 1 d .
H19 H 0.1129 0.0178 1.0854 0.055 Uiso 1 1 calc R
C20 C 0.0804(5) 0.1143(4) 0.9523(3) 0.0534(15) Uani 1 1 d .
H20 H 0.0094 0.1558 0.9664 0.064 Uiso 1 1 calc R
C21 C 0.1200(4) 0.1382(4) 0.8610(3) 0.0394(12) Uani 1 1 d .
H21 H 0.0767 0.1963 0.8124 0.047 Uiso 1 1 calc R
C22 C 0.3009(4) -0.0101(3) 0.7122(3) 0.0203(10) Uani 1 1 d .
C23 C 0.4139(4) -0.0526(3) 0.6816(2) 0.0211(10) Uani 1 1 d .
H23 H 0.4830 -0.0201 0.6623 0.025 Uiso 1 1 calc R
C24 C 0.4261(4) -0.1427(3) 0.6791(3) 0.0301(11) Uani 1 1 d .
H24 H 0.5035 -0.1720 0.6582 0.036 Uiso 1 1 calc R
C25 C 0.3263(5) -0.1893(3) 0.7069(3) 0.0345(12) Uani 1 1 d .
H25 H 0.3355 -0.2513 0.7055 0.041 Uiso 1 1 calc R
C26 C 0.2139(5) -0.1484(3) 0.7366(3) 0.0359(12) Uani 1 1 d .
H26 H 0.1450 -0.1811 0.7540 0.043 Uiso 1 1 calc R
C27 C 0.2001(4) -0.0596(3) 0.7413(3) 0.0319(11) Uani 1 1 d .
H27 H 0.1229 -0.0322 0.7641 0.038 Uiso 1 1 calc R
C28 C 0.1639(4) 0.1913(3) 0.6432(3) 0.0251(10) Uani 1 1 d .
C29 C 0.1234(4) 0.2868(4) 0.6176(3) 0.0323(11) Uani 1 1 d .
C30 C 0.1686(5) 0.3551(4) 0.6421(3) 0.0407(13) Uani 1 1 d .
Pd2 Pd 0.0000 0.5000 0.0000 0.01739(12) Uani 1 2 d S
Cl3 Cl 0.03755(10) 0.64757(8) -0.11708(7) 0.0280(3) Uani 1 1 d .
P3 P 0.20260(10) 0.44937(8) 0.05099(7) 0.0182(2) Uani 1 1 d .
F11 F 0.3956(2) 0.50253(17) -0.07276(15) 0.0367(6) Uani 1 1 d .
F12 F 0.4061(2) 0.66826(18) -0.07829(15) 0.0344(6) Uani 1 1 d .
F13 F 0.3023(3) 0.6838(2) 0.0844(2) 0.0729(10) Uani 1 1 d .
F14 F 0.1948(3) 0.77220(19) -0.03684(18) 0.0519(8) Uani 1 1 d .
F15 F 0.1386(2) 0.64065(17) 0.07155(15) 0.0345(6) Uani 1 1 d .
C31 C 0.2202(4) 0.4263(3) 0.1696(2) 0.0169(9) Uani 1 1 d .
C32 C 0.1153(4) 0.4347(3) 0.2274(3) 0.0221(10) Uani 1 1 d .
H32 H 0.0335 0.4525 0.2046 0.027 Uiso 1 1 calc R
C33 C 0.1286(4) 0.4175(3) 0.3172(3) 0.0224(10) Uani 1 1 d .
H33 H 0.0562 0.4237 0.3562 0.027 Uiso 1 1 calc R
C34 C 0.2466(4) 0.3914(3) 0.3506(3) 0.0238(10) Uani 1 1 d .
H34 H 0.2556 0.3787 0.4131 0.029 Uiso 1 1 calc R
C35 C 0.3513(4) 0.3836(3) 0.2944(3) 0.0227(10) Uani 1 1 d .
H35 H 0.4325 0.3657 0.3181 0.027 Uiso 1 1 calc R
C36 C 0.3401(4) 0.4015(3) 0.2033(3) 0.0224(10) Uani 1 1 d .
H36 H 0.4130 0.3970 0.1641 0.027 Uiso 1 1 calc R
C37 C 0.2816(4) 0.3391(3) 0.0368(3) 0.0203(10) Uani 1 1 d .
C38 C 0.3373(4) 0.2531(3) 0.1089(3) 0.0230(10) Uani 1 1 d .
H38 H 0.3408 0.2515 0.1682 0.028 Uiso 1 1 calc R
C39 C 0.3886(4) 0.1684(3) 0.0954(3) 0.0258(10) Uani 1 1 d .
H39 H 0.4258 0.1090 0.1458 0.031 Uiso 1 1 calc R
C40 C 0.3858(4) 0.1699(3) 0.0105(3) 0.0321(11) Uani 1 1 d .
H40 H 0.4225 0.1122 0.0014 0.038 Uiso 1 1 calc R
C41 C 0.3294(5) 0.2557(4) -0.0622(3) 0.0436(14) Uani 1 1 d .
H41 H 0.3276 0.2571 -0.1216 0.052 Uiso 1 1 calc R
C42 C 0.2759(4) 0.3391(3) -0.0489(3) 0.0362(12) Uani 1 1 d .
H42 H 0.2346 0.3971 -0.0986 0.043 Uiso 1 1 calc R
C43 C 0.3103(3) 0.5338(3) -0.0176(3) 0.0186(9) Uani 1 1 d .
C44 C 0.3166(4) 0.6200(3) -0.0225(3) 0.0235(10) Uani 1 1 d .
C45 C 0.2374(5) 0.6782(4) 0.0248(3) 0.0356(12) Uani 1 1 d .

loop_
_atom_site_aniso_label
_atom_site_aniso_U_11
_atom_site_aniso_U_22
_atom_site_aniso_U_33
_atom_site_aniso_U_23
_atom_site_aniso_U_13
_atom_site_aniso_U_12
Pd1 0.01818(19) 0.01844(19) 0.01679(16) -0.00875(15) -0.00004(14) -0.00205(15)
Cl1 0.0231(6) 0.0312(7) 0.0171(5) -0.0094(5) -0.0007(4) -0.0071(5)
Cl2 0.0290(6) 0.0312(7) 0.0175(5) -0.0114(5) -0.0018(5) -0.0048(5)
P1 0.0189(6) 0.0210(6) 0.0184(5) -0.0086(5) -0.0009(5) -0.0031(5)
P2 0.0193(6) 0.0216(6) 0.0172(5) -0.0079(5) 0.0014(5) -0.0030(5)
F1 0.0202(15) 0.072(2) 0.0558(17) -0.0404(17) -0.0085(13) -0.0022(15)
F2 0.0495(19) 0.091(2) 0.0596(18) -0.0527(18) -0.0056(15) -0.0277(18)
F3 0.126(3) 0.129(3) 0.092(3) -0.095(3) -0.061(2) 0.071(3)
F4 0.128(4) 0.045(2) 0.153(4) -0.033(2) -0.054(3) -0.031(2)
F5 0.0549(19) 0.0287(16) 0.0453(16) -0.0212(14) -0.0135(14) -0.0018(14)
F6 0.0262(15) 0.0445(17) 0.0404(15) -0.0173(14) -0.0101(12) -0.0035(13)
F7 0.0427(18) 0.0474(19) 0.0392(15) -0.0077(14) -0.0148(14) 0.0172(15)
F8 0.071(2) 0.058(2) 0.098(2) -0.056(2) -0.013(2) 0.0291(18)
F9 0.0495(18) 0.0318(17) 0.0440(16) -0.0227(14) -0.0061(14) 0.0030(14)
F10 0.122(3) 0.037(2) 0.0513(19) -0.0029(16) -0.008(2) -0.030(2)
C1 0.016(2) 0.019(2) 0.021(2) -0.007(2) 0.0023(18) 0.001(2)
C2 0.031(3) 0.021(3) 0.026(2) -0.007(2) -0.005(2) 0.004(2)
C3 0.044(3) 0.031(3) 0.050(3) -0.027(3) 0.004(3) -0.004(3)
C4 0.036(3) 0.025(3) 0.071(4) -0.024(3) 0.005(3) 0.002(3)
C5 0.031(3) 0.023(3) 0.043(3) 0.006(3) 0.003(2) 0.009(2)
C6 0.027(3) 0.027(3) 0.028(2) -0.004(2) -0.001(2) -0.001(2)
C7 0.023(2) 0.018(2) 0.023(2) -0.011(2) -0.0029(19) -0.007(2)
C8 0.025(3) 0.022(3) 0.022(2) -0.004(2) -0.003(2) -0.006(2)
C9 0.022(3) 0.035(3) 0.032(2) -0.011(2) 0.007(2) -0.014(2)
C10 0.032(3) 0.030(3) 0.026(2) -0.006(2) 0.004(2) -0.018(2)
C11 0.035(3) 0.016(2) 0.028(2) -0.004(2) -0.011(2) -0.003(2)
C12 0.021(2) 0.028(3) 0.029(2) -0.017(2) 0.002(2) -0.009(2)
C13 0.019(3) 0.039(3) 0.028(2) -0.017(2) 0.000(2) -0.006(2)
C14 0.034(3) 0.050(3) 0.033(3) -0.026(3) -0.001(2) -0.015(3)
C15 0.075(4) 0.048(4) 0.051(3) -0.035(3) -0.016(3) -0.005(3)
C16 0.022(2) 0.026(3) 0.024(2) -0.013(2) 0.0021(19) -0.007(2)
C17 0.029(3) 0.033(3) 0.027(2) -0.012(2) -0.004(2) -0.006(2)
C18 0.039(3) 0.045(3) 0.021(2) -0.006(2) -0.005(2) -0.013(3)
C19 0.060(4) 0.055(4) 0.024(3) -0.020(3) 0.017(3) -0.020(3)
C20 0.059(4) 0.053(4) 0.037(3) -0.023(3) 0.021(3) -0.001(3)
C21 0.038(3) 0.033(3) 0.038(3) -0.014(2) 0.011(2) -0.003(3)
C22 0.022(2) 0.021(2) 0.018(2) -0.0082(19) -0.0035(19) -0.005(2)
C23 0.025(3) 0.021(3) 0.018(2) -0.007(2) -0.0018(19) -0.008(2)
C24 0.039(3) 0.028(3) 0.023(2) -0.013(2) -0.007(2) -0.001(2)
C25 0.050(3) 0.026(3) 0.029(3) -0.012(2) -0.007(2) -0.009(3)
C26 0.049(3) 0.033(3) 0.033(3) -0.013(2) 0.002(2) -0.028(3)
C27 0.031(3) 0.034(3) 0.029(2) -0.012(2) 0.003(2) -0.009(2)
C28 0.022(2) 0.029(3) 0.022(2) -0.009(2) 0.0015(19) -0.006(2)
C29 0.027(3) 0.037(3) 0.025(2) -0.012(2) -0.004(2) 0.005(2)
C30 0.049(4) 0.025(3) 0.034(3) -0.009(3) 0.001(3) 0.007(3)
Pd2 0.0170(3) 0.0161(3) 0.0142(2) -0.0016(2) -0.0039(2) -0.0032(2)
Cl3 0.0265(6) 0.0213(6) 0.0231(5) 0.0049(5) -0.0083(5) -0.0078(5)
P3 0.0168(6) 0.0196(6) 0.0147(5) -0.0043(5) -0.0012(5) -0.0036(5)
F11 0.0362(16) 0.0294(16) 0.0373(14) -0.0142(13) 0.0197(12) -0.0079(13)
F12 0.0265(15) 0.0343(16) 0.0385(14) -0.0104(13) 0.0063(12) -0.0154(13)
F13 0.084(3) 0.111(3) 0.067(2) -0.067(2) 0.0037(18) -0.042(2)
F14 0.071(2) 0.0227(17) 0.0513(17) -0.0139(15) 0.0222(16) -0.0116(16)
F15 0.0399(16) 0.0257(15) 0.0332(14) -0.0130(12) 0.0136(12) -0.0078(13)
C31 0.019(2) 0.014(2) 0.016(2) -0.0050(18) -0.0011(18) -0.0035(19)
C32 0.021(2) 0.020(2) 0.024(2) -0.007(2) -0.0027(19) -0.006(2)
C33 0.024(3) 0.018(2) 0.023(2) -0.010(2) 0.0064(19) -0.004(2)
C34 0.033(3) 0.020(2) 0.020(2) -0.010(2) -0.004(2) -0.004(2)
C35 0.022(3) 0.022(3) 0.026(2) -0.011(2) -0.008(2) -0.005(2)
C36 0.021(2) 0.026(3) 0.023(2) -0.013(2) -0.0035(19) -0.003(2)
C37 0.019(2) 0.023(3) 0.019(2) -0.009(2) 0.0005(18) -0.005(2)
C38 0.024(2) 0.028(3) 0.018(2) -0.012(2) -0.0023(18) -0.002(2)
C39 0.026(3) 0.021(3) 0.026(2) -0.010(2) -0.004(2) 0.004(2)
C40 0.032(3) 0.032(3) 0.039(3) -0.025(2) 0.001(2) -0.002(2)
C41 0.063(4) 0.045(3) 0.032(3) -0.028(3) -0.010(3) 0.002(3)
C42 0.059(3) 0.025(3) 0.020(2) -0.007(2) -0.013(2) 0.001(3)
C43 0.010(2) 0.022(3) 0.018(2) -0.0058(19) -0.0010(17) 0.0028(19)
C44 0.019(2) 0.027(3) 0.023(2) -0.011(2) 0.0037(19) -0.006(2)
C45 0.043(3) 0.037(3) 0.028(3) -0.014(2) 0.003(2) -0.014(3)

loop_
_atom_type_symbol
_atom_type_description
_atom_type_scat_dispersion_real
_atom_type_scat_dispersion_imag
_atom_type_scat_source
C C 0.0033 0.0016 'International Tables Vol C Tables 4.2.6.8 and 6.1.1.4'
H H 0.0000 0.0000 'International Tables Vol C Tables 4.2.6.8 and 6.1.1.4'
Cl Cl 0.1484 0.1585 'International Tables Vol C Tables 4.2.6.8 and 6.1.1.4'
F F 0.0171 0.0103 'International Tables Vol C Tables 4.2.6.8 and 6.1.1.4'
P P 0.1023 0.0942 'International Tables Vol C Tables 4.2.6.8 and 6.1.1.4'
Pd Pd -0.9988 1.0072 'International Tables Vol C Tables 4.2.6.8 and 6.1.1.4'

loop_
_geom_angle_atom_site_label_1
_geom_angle_atom_site_label_2
_geom_angle_atom_site_label_3
_geom_angle
_geom_angle_site_symmetry_1
_geom_angle_site_symmetry_3
Cl2 Pd1 Cl1 177.74(4) . .
Cl2 Pd1 P1 89.75(4) . .
Cl1 Pd1 P1 90.05(4) . .
Cl2 Pd1 P2 93.45(4) . .
Cl1 Pd1 P2 86.27(4) . .
P1 Pd1 P2 167.40(4) . .
C1 P1 C7 105.70(18) . .
C1 P1 C13 106.58(19) . .
C7 P1 C13 100.87(18) . .
C1 P1 Pd1 101.92(13) . .
C7 P1 Pd1 123.32(14) . .
C13 P1 Pd1 117.11(14) . .
C22 P2 C16 104.35(19) . .
C22 P2 C28 103.55(18) . .
C16 P2 C28 105.64(19) . .
C22 P2 Pd1 108.24(14) . .
C16 P2 Pd1 122.55(13) . .
C28 P2 Pd1 110.80(14) . .
C6 C1 C2 118.6(4) . .
C6 C1 P1 123.0(3) . .
C2 C1 P1 117.3(3) . .
C3 C2 C1 121.6(4) . .
C3 C2 H2 119.2 . .
C1 C2 H2 119.2 . .
C4 C3 C2 119.6(4) . .
C4 C3 H3 120.2 . .
C2 C3 H3 120.2 . .
C3 C4 C5 120.4(5) . .
C3 C4 H4 119.8 . .
C5 C4 H4 119.8 . .
C4 C5 C6 120.8(4) . .
C4 C5 H5 119.6 . .
C6 C5 H5 119.6 . .
C1 C6 C5 118.9(4) . .
C1 C6 H6 120.6 . .
C5 C6 H6 120.6 . .
C8 C7 C12 119.7(4) . .
C8 C7 P1 120.2(3) . .
C12 C7 P1 120.2(3) . .
C9 C8 C7 120.3(4) . .
C9 C8 H8 119.9 . .
C7 C8 H8 119.9 . .
C10 C9 C8 120.0(4) . .
C10 C9 H9 120.0 . .
C8 C9 H9 120.0 . .
C9 C10 C11 120.5(4) . .
C9 C10 H10 119.8 . .
C11 C10 H10 119.8 . .
C10 C11 C12 120.3(4) . .
C10 C11 H11 119.9 . .
C12 C11 H11 119.9 . .
C11 C12 C7 119.3(4) . .
C11 C12 H12 120.4 . .
C7 C12 H12 120.4 . .
C14 C13 F1 115.3(4) . .
C14 C13 P1 129.3(4) . .
F1 C13 P1 115.3(3) . .
C13 C14 F2 119.9(4) . .
C13 C14 C15 128.7(4) . .
F2 C14 C15 111.4(4) . .
F3 C15 F5 107.7(5) . .
F3 C15 F4 106.1(4) . .
F5 C15 F4 105.7(4) . .
F3 C15 C14 111.8(4) . .
F5 C15 C14 113.8(4) . .
F4 C15 C14 111.2(5) . .
C21 C16 C17 119.1(4) . .
C21 C16 P2 124.6(3) . .
C17 C16 P2 116.2(3) . .
C18 C17 C16 119.3(4) . .
C18 C17 H17 120.3 . .
C16 C17 H17 120.3 . .
C19 C18 C17 120.2(4) . .
C19 C18 H18 119.9 . .
C17 C18 H18 119.9 . .
C20 C19 C18 120.2(4) . .
C20 C19 H19 119.9 . .
C18 C19 H19 119.9 . .
C19 C20 C21 121.0(5) . .
C19 C20 H20 119.5 . .
C21 C20 H20 119.5 . .
C20 C21 C16 120.2(5) . .
C20 C21 H21 119.9 . .
C16 C21 H21 119.9 . .
C23 C22 C27 119.3(4) . .
C23 C22 P2 119.5(3) . .
C27 C22 P2 121.0(3) . .
C24 C23 C22 120.0(4) . .
C24 C23 H23 120.0 . .
C22 C23 H23 120.0 . .
C25 C24 C23 119.8(4) . .
C25 C24 H24 120.1 . .
C23 C24 H24 120.1 . .
C26 C25 C24 121.2(4) . .
C26 C25 H25 119.4 . .
C24 C25 H25 119.4 . .
C25 C26 C27 120.1(4) . .
C25 C26 H26 120.0 . .
C27 C26 H26 120.0 . .
C26 C27 C22 119.6(4) . .
C26 C27 H27 120.2 . .
C22 C27 H27 120.2 . .
C29 C28 F6 115.6(4) . .
C29 C28 P2 129.7(3) . .
F6 C28 P2 114.7(3) . .
C28 C29 F7 120.1(4) . .
C28 C29 C30 129.8(4) . .
F7 C29 C30 110.1(4) . .
F9 C30 F10 108.3(4) . .
F9 C30 F8 106.8(4) . .
F10 C30 F8 107.5(4) . .
F9 C30 C29 111.9(4) . .
F10 C30 C29 111.7(4) . .
F8 C30 C29 110.4(4) . .
Cl3 Pd2 Cl3 180.00(4) 2_565 .
Cl3 Pd2 P3 86.87(4) 2_565 .
Cl3 Pd2 P3 93.13(4) . .
Cl3 Pd2 P3 93.13(4) 2_565 2_565
Cl3 Pd2 P3 86.87(4) . 2_565
P3 Pd2 P3 180.00(5) . 2_565
C31 P3 C37 108.35(17) . .
C31 P3 C43 103.14(16) . .
C37 P3 C43 100.92(18) . .
C31 P3 Pd2 117.02(13) . .
C37 P3 Pd2 110.05(12) . .
C43 P3 Pd2 115.90(12) . .
C32 C31 C36 119.3(3) . .
C32 C31 P3 120.5(3) . .
C36 C31 P3 120.2(3) . .
C33 C32 C31 120.6(4) . .
C33 C32 H32 119.7 . .
C31 C32 H32 119.7 . .
C32 C33 C34 120.0(4) . .
C32 C33 H33 120.0 . .
C34 C33 H33 120.0 . .
C35 C34 C33 120.3(4) . .
C35 C34 H34 119.8 . .
C33 C34 H34 119.8 . .
C34 C35 C36 120.7(4) . .
C34 C35 H35 119.7 . .
C36 C35 H35 119.7 . .
C35 C36 C31 119.1(4) . .
C35 C36 H36 120.4 . .
C31 C36 H36 120.4 . .
C38 C37 C42 118.8(4) . .
C38 C37 P3 122.8(3) . .
C42 C37 P3 118.1(3) . .
C37 C38 C39 120.2(4) . .
C37 C38 H38 119.9 . .
C39 C38 H38 119.9 . .
C40 C39 C38 120.6(4) . .
C40 C39 H39 119.7 . .
C38 C39 H39 119.7 . .
C39 C40 C41 119.7(4) . .
C39 C40 H40 120.2 . .
C41 C40 H40 120.2 . .
C42 C41 C40 120.1(4) . .
C42 C41 H41 119.9 . .
C40 C41 H41 119.9 . .
C41 C42 C37 120.6(4) . .
C41 C42 H42 119.7 . .
C37 C42 H42 119.7 . .
C44 C43 F11 115.0(4) . .
C44 C43 P3 130.7(3) . .
F11 C43 P3 114.3(3) . .
C43 C44 F12 119.7(4) . .
C43 C44 C45 130.2(4) . .
F12 C44 C45 110.2(4) . .
F15 C45 F13 107.6(4) . .
F15 C45 F14 107.6(4) . .
F13 C45 F14 105.9(4) . .
F15 C45 C44 112.9(4) . .
F13 C45 C44 111.4(4) . .
F14 C45 C44 111.1(4) . .

loop_
_geom_bond_atom_site_label_1
_geom_bond_atom_site_label_2
_geom_bond_distance
_geom_bond_site_symmetry_2
Pd1 Cl2 2.2823(9) .
Pd1 Cl1 2.2913(9) .
Pd1 P1 2.2954(11) .
Pd1 P2 2.2987(11) .
P1 C1 1.805(4) .
P1 C7 1.816(4) .
P1 C13 1.835(4) .
P2 C22 1.815(4) .
P2 C16 1.822(4) .
P2 C28 1.833(4) .
F1 C13 1.351(5) .
F2 C14 1.342(4) .
F3 C15 1.305(6) .
F4 C15 1.340(6) .
F5 C15 1.314(5) .
F6 C28 1.347(4) .
F7 C29 1.350(4) .
F8 C30 1.344(5) .
F9 C30 1.319(5) .
F10 C30 1.322(5) .
C1 C6 1.387(5) .
C1 C2 1.390(5) .
C2 C3 1.374(6) .
C2 H2 0.9500 .
C3 C4 1.357(6) .
C3 H3 0.9500 .
C4 C5 1.371(6) .
C4 H4 0.9500 .
C5 C6 1.402(6) .
C5 H5 0.9500 .
C6 H6 0.9500 .
C7 C8 1.392(5) .
C7 C12 1.396(5) .
C8 C9 1.381(5) .
C8 H8 0.9500 .
C9 C10 1.375(6) .
C9 H9 0.9500 .
C10 C11 1.379(6) .
C10 H10 0.9500 .
C11 C12 1.391(5) .
C11 H11 0.9500 .
C12 H12 0.9500 .
C13 C14 1.315(6) .
C14 C15 1.474(7) .
C16 C21 1.382(6) .
C16 C17 1.393(5) .
C17 C18 1.387(5) .
C17 H17 0.9500 .
C18 C19 1.373(6) .
C18 H18 0.9500 .
C19 C20 1.348(6) .
C19 H19 0.9500 .
C20 C21 1.370(6) .
C20 H20 0.9500 .
C21 H21 0.9500 .
C22 C23 1.386(5) .
C22 C27 1.404(5) .
C23 C24 1.385(5) .
C23 H23 0.9500 .
C24 C25 1.368(6) .
C24 H24 0.9500 .
C25 C26 1.365(6) .
C25 H25 0.9500 .
C26 C27 1.381(6) .
C26 H26 0.9500 .
C27 H27 0.9500 .
C28 C29 1.312(6) .
C29 C30 1.491(6) .
Pd2 Cl3 2.2879(10) 2_565
Pd2 Cl3 2.2879(10) .
Pd2 P3 2.3113(10) .
Pd2 P3 2.3113(10) 2_565
P3 C31 1.809(3) .
P3 C37 1.810(4) .
P3 C43 1.838(4) .
F11 C43 1.348(4) .
F12 C44 1.347(4) .
F13 C45 1.326(4) .
F14 C45 1.342(5) .
F15 C45 1.322(5) .
C31 C32 1.387(5) .
C31 C36 1.397(5) .
C32 C33 1.371(5) .
C32 H32 0.9500 .
C33 C34 1.374(5) .
C33 H33 0.9500 .
C34 C35 1.369(5) .
C34 H34 0.9500 .
C35 C36 1.383(5) .
C35 H35 0.9500 .
C36 H36 0.9500 .
C37 C38 1.376(5) .
C37 C42 1.393(5) .
C38 C39 1.393(5) .
C38 H38 0.9500 .
C39 C40 1.362(5) .
C39 H39 0.9500 .
C40 C41 1.382(6) .
C40 H40 0.9500 .
C41 C42 1.376(6) .
C41 H41 0.9500 .
C42 H42 0.9500 .
C43 C44 1.319(5) .
C44 C45 1.478(6) .

loop_
_geom_torsion_atom_site_label_1
_geom_torsion_atom_site_label_2
_geom_torsion_atom_site_label_3
_geom_torsion_atom_site_label_4
_geom_torsion
_geom_torsion_site_symmetry_1
Cl2 Pd1 P1 C1 90.70(13) .
Cl1 Pd1 P1 C1 -87.05(13) .
P2 Pd1 P1 C1 -14.2(2) .
Cl2 Pd1 P1 C7 -151.29(15) .
Cl1 Pd1 P1 C7 30.96(15) .
P2 Pd1 P1 C7 103.8(2) .
Cl2 Pd1 P1 C13 -25.13(17) .
Cl1 Pd1 P1 C13 157.12(17) .
P2 Pd1 P1 C13 -130.0(2) .
Cl2 Pd1 P2 C22 -105.96(13) .
Cl1 Pd1 P2 C22 71.80(13) .
P1 Pd1 P2 C22 -1.5(2) .
Cl2 Pd1 P2 C16 15.38(17) .
Cl1 Pd1 P2 C16 -166.87(17) .
P1 Pd1 P2 C16 119.8(2) .
Cl2 Pd1 P2 C28 141.14(15) .
Cl1 Pd1 P2 C28 -41.10(15) .
P1 Pd1 P2 C28 -114.4(2) .
C7 P1 C1 C6 146.8(3) .
C13 P1 C1 C6 40.0(4) .
Pd1 P1 C1 C6 -83.3(3) .
C7 P1 C1 C2 -45.5(4) .
C13 P1 C1 C2 -152.3(3) .
Pd1 P1 C1 C2 84.4(3) .
C6 C1 C2 C3 -0.5(6) .
P1 C1 C2 C3 -168.8(4) .
C1 C2 C3 C4 -1.6(7) .
C2 C3 C4 C5 1.5(7) .
C3 C4 C5 C6 0.7(7) .
C2 C1 C6 C5 2.6(6) .
P1 C1 C6 C5 170.1(3) .
C4 C5 C6 C1 -2.7(7) .
C1 P1 C7 C8 -37.1(3) .
C13 P1 C7 C8 73.7(3) .
Pd1 P1 C7 C8 -153.3(3) .
C1 P1 C7 C12 144.4(3) .
C13 P1 C7 C12 -104.8(3) .
Pd1 P1 C7 C12 28.2(3) .
C12 C7 C8 C9 -1.2(6) .
P1 C7 C8 C9 -179.7(3) .
C7 C8 C9 C10 1.5(6) .
C8 C9 C10 C11 -0.4(6) .
C9 C10 C11 C12 -1.1(6) .
C10 C11 C12 C7 1.5(6) .
C8 C7 C12 C11 -0.3(5) .
P1 C7 C12 C11 178.2(3) .
C1 P1 C13 C14 -173.3(4) .
C7 P1 C13 C14 76.6(5) .
Pd1 P1 C13 C14 -60.1(5) .
C1 P1 C13 F1 9.9(4) .
C7 P1 C13 F1 -100.3(3) .
Pd1 P1 C13 F1 123.1(3) .
F1 C13 C14 F2 0.3(6) .
P1 C13 C14 F2 -176.5(3) .
F1 C13 C14 C15 179.0(5) .
P1 C13 C14 C15 2.1(8) .
C13 C14 C15 F3 126.2(5) .
F2 C14 C15 F3 -55.1(6) .
C13 C14 C15 F5 3.8(8) .
F2 C14 C15 F5 -177.4(4) .
C13 C14 C15 F4 -115.4(6) .
F2 C14 C15 F4 63.3(5) .
C22 P2 C16 C21 -129.6(4) .
C28 P2 C16 C21 -20.8(4) .
Pd1 P2 C16 C21 107.2(4) .
C22 P2 C16 C17 52.8(3) .
C28 P2 C16 C17 161.7(3) .
Pd1 P2 C16 C17 -70.3(3) .
C21 C16 C17 C18 -0.3(6) .
P2 C16 C17 C18 177.4(3) .
C16 C17 C18 C19 -0.4(6) .
C17 C18 C19 C20 1.1(7) .
C18 C19 C20 C21 -1.1(8) .
C19 C20 C21 C16 0.4(8) .
C17 C16 C21 C20 0.3(7) .
P2 C16 C21 C20 -177.2(4) .
C16 P2 C22 C23 -129.1(3) .
C28 P2 C22 C23 120.6(3) .
Pd1 P2 C22 C23 2.9(3) .
C16 P2 C22 C27 46.5(3) .
C28 P2 C22 C27 -63.8(3) .
Pd1 P2 C22 C27 178.5(3) .
C27 C22 C23 C24 0.6(5) .
P2 C22 C23 C24 176.3(3) .
C22 C23 C24 C25 0.0(6) .
C23 C24 C25 C26 0.5(6) .
C24 C25 C26 C27 -1.7(6) .
C25 C26 C27 C22 2.3(6) .
C23 C22 C27 C26 -1.8(6) .
P2 C22 C27 C26 -177.4(3) .
C22 P2 C28 C29 -173.9(4) .
C16 P2 C28 C29 76.6(5) .
Pd1 P2 C28 C29 -58.1(5) .
C22 P2 C28 F6 4.8(3) .
C16 P2 C28 F6 -104.6(3) .
Pd1 P2 C28 F6 120.6(3) .
F6 C28 C29 F7 0.6(6) .
P2 C28 C29 F7 179.3(3) .
F6 C28 C29 C30 -176.9(4) .
P2 C28 C29 C30 1.8(8) .
C28 C29 C30 F9 -3.9(7) .
F7 C29 C30 F9 178.4(3) .
C28 C29 C30 F10 117.7(6) .
F7 C29 C30 F10 -60.0(5) .
C28 C29 C30 F8 -122.7(5) .
F7 C29 C30 F8 59.6(5) .
Cl3 Pd2 P3 C31 -60.82(14) 2_565
Cl3 Pd2 P3 C31 119.18(14) .
Cl3 Pd2 P3 C37 63.41(14) 2_565
Cl3 Pd2 P3 C37 -116.59(14) .
Cl3 Pd2 P3 C43 177.08(14) 2_565
Cl3 Pd2 P3 C43 -2.92(14) .
C37 P3 C31 C32 -122.2(3) .
C43 P3 C31 C32 131.4(3) .
Pd2 P3 C31 C32 2.9(4) .
C37 P3 C31 C36 58.9(4) .
C43 P3 C31 C36 -47.5(4) .
Pd2 P3 C31 C36 -176.0(3) .
C36 C31 C32 C33 -0.9(6) .
P3 C31 C32 C33 -179.8(3) .
C31 C32 C33 C34 -0.3(6) .
C32 C33 C34 C35 0.8(6) .
C33 C34 C35 C36 -0.2(6) .
C34 C35 C36 C31 -1.0(6) .
C32 C31 C36 C35 1.5(6) .
P3 C31 C36 C35 -179.6(3) .
C31 P3 C37 C38 3.4(4) .
C43 P3 C37 C38 111.3(3) .
Pd2 P3 C37 C38 -125.7(3) .
C31 P3 C37 C42 177.6(3) .
C43 P3 C37 C42 -74.4(3) .
Pd2 P3 C37 C42 48.5(4) .
C42 C37 C38 C39 1.0(6) .
P3 C37 C38 C39 175.3(3) .
C37 C38 C39 C40 0.9(6) .
C38 C39 C40 C41 -1.3(6) .
C39 C40 C41 C42 -0.3(7) .
C40 C41 C42 C37 2.2(7) .
C38 C37 C42 C41 -2.6(6) .
P3 C37 C42 C41 -177.1(4) .
C31 P3 C43 C44 -55.6(4) .
C37 P3 C43 C44 -167.6(4) .
Pd2 P3 C43 C44 73.6(4) .
C31 P3 C43 F11 125.5(3) .
C37 P3 C43 F11 13.5(3) .
Pd2 P3 C43 F11 -105.3(2) .
F11 C43 C44 F12 -1.6(5) .
P3 C43 C44 F12 179.5(2) .
F11 C43 C44 C45 178.0(4) .
P3 C43 C44 C45 -1.0(7) .
C43 C44 C45 F15 -7.4(7) .
F12 C44 C45 F15 172.2(3) .
C43 C44 C45 F13 113.8(5) .
F12 C44 C45 F13 -66.6(5) .
C43 C44 C45 F14 -128.4(5) .
F12 C44 C45 F14 51.3(5) .
